data_4025077
loop_
_publ_author_name
'Piron, Flavia'
'Vanthuyne, Nicolas'
'Joulin, B\'erang\`ere'
'Naubron, Jean-Val\`ere'
'Cisma\,s, Crina'
'Terec, Anamaria'
'Varga, Richard Attila'
'Roussel, Christian'
'Roncali, Jean'
'Grosu, Ion'

_publ_section_title
;
 Synthesis, Structural Analysis, and Chiral Investigations of Some
 Atropisomers with EE-Tetrahalogeno-1,3-butadiene Core
;
_journal_coden_ASTM JOCEAH
_journal_issue 23
_journal_name_full 'Journal of Organic Chemistry'
_journal_page_first 9062
_journal_page_last 9070
_journal_paper_doi 10.1021/jo901762j
_journal_volume 74
_journal_year 2009
_chemical_formula_moiety 'C12 H12 Br4 N2 O4 '
_chemical_formula_sum 'C12 H12 Br4 N2 O4'
_chemical_formula_weight 567.84
_chemical_name_systematic
; 
 ? 
;
_space_group_IT_number 15
_symmetry_cell_setting monoclinic
_symmetry_space_group_name_Hall '-C 2yc'
_symmetry_space_group_name_H-M 'C 1 2/c 1'
_atom_sites_solution_hydrogens geom
_atom_sites_solution_primary direct
_atom_sites_solution_secondary difmap
_audit_creation_method SHELXL-97
_cell_angle_alpha 90.00
_cell_angle_beta 113.885(2)
_cell_angle_gamma 90.00
_cell_formula_units_Z 4
_cell_length_a 22.162(4)
_cell_length_b 6.3307(10)
_cell_length_c 12.776(2)
_cell_measurement_reflns_used 2298
_cell_measurement_temperature 297(2)
_cell_measurement_theta_max 27.77
_cell_measurement_theta_min 3.24
_cell_volume 1639.0(5)
_computing_cell_refinement 'Bruker SMART'
_computing_data_collection 'Bruker SMART'
_computing_data_reduction 'Bruker SAINT'
_computing_molecular_graphics 'Bruker SHELXTL'
_computing_publication_material 'Bruker SHELXTL'
_computing_structure_refinement 'Bruker SHELXTL'
_computing_structure_solution 'Bruker SHELXTL'
_diffrn_ambient_temperature 297(2)
_diffrn_measured_fraction_theta_full 1.000
_diffrn_measured_fraction_theta_max 1.000
_diffrn_measurement_device_type 'CCD area detector'
_diffrn_measurement_method 'phi and omega scans'
_diffrn_radiation_monochromator graphite
_diffrn_radiation_source 'fine-focus sealed tube'
_diffrn_radiation_type MoK\a
_diffrn_radiation_wavelength 0.71073
_diffrn_reflns_av_R_equivalents 0.0976
_diffrn_reflns_av_sigmaI/netI 0.1041
_diffrn_reflns_limit_h_max 26
_diffrn_reflns_limit_h_min -25
_diffrn_reflns_limit_k_max 7
_diffrn_reflns_limit_k_min -7
_diffrn_reflns_limit_l_max 15
_diffrn_reflns_limit_l_min -15
_diffrn_reflns_number 5636
_diffrn_reflns_theta_full 25.00
_diffrn_reflns_theta_max 25.00
_diffrn_reflns_theta_min 2.01
_exptl_absorpt_coefficient_mu 9.839
_exptl_absorpt_correction_T_max 0.229
_exptl_absorpt_correction_T_min 0.086
_exptl_absorpt_correction_type multi-scan
_exptl_absorpt_process_details 'Bruker, 2000.'
_exptl_crystal_colour colourless
_exptl_crystal_density_diffrn 2.301
_exptl_crystal_density_method 'not measured'
_exptl_crystal_description block
_exptl_crystal_F_000 1080
_exptl_crystal_size_max 0.28
_exptl_crystal_size_mid 0.22
_exptl_crystal_size_min 0.15
_refine_diff_density_max 1.139
_refine_diff_density_min -0.633
_refine_diff_density_rms 0.152
_refine_ls_extinction_method none
_refine_ls_goodness_of_fit_ref 1.041
_refine_ls_hydrogen_treatment constr
_refine_ls_matrix_type full
_refine_ls_number_parameters 100
_refine_ls_number_reflns 1448
_refine_ls_number_restraints 0
_refine_ls_restrained_S_all 1.041
_refine_ls_R_factor_all 0.0722
_refine_ls_R_factor_gt 0.0585
_refine_ls_shift/su_max 0.001
_refine_ls_shift/su_mean 0.000
_refine_ls_structure_factor_coef Fsqd
_refine_ls_weighting_details 'calc w=1/[\s^2^(Fo^2^)+(0.0000P)^2^+12.0293P] where P=(Fo^2^+2Fc^2^)/3'
_refine_ls_weighting_scheme calc
_refine_ls_wR_factor_gt 0.1403
_refine_ls_wR_factor_ref 0.1486
_reflns_number_gt 1158
_reflns_number_total 1448
_reflns_threshold_expression >2sigma(I)
_cod_data_source_file jo901762j_si_003.cif
_cod_data_source_block 495r
_cod_depositor_comments
;
The following automatic conversions were performed:
'_symmetry_cell_setting' value 'Monoclinic' changed to 'monoclinic'
according to '/home/saulius/struct/CIF-dictionaries/cif_core.dic'
dictionary named 'cif_core.dic' version 2.4.1 from 2010-06-29.

Automatic conversion script
Id: cif_fix_enum 1527 2010-12-29 10:47:43Z saulius 
;
_cod_original_sg_symbol_H-M 'C2/c  '
_cod_original_formula_sum 'C12 H12 Br4 N2 O4 '
_cod_database_code 4025077

loop_
_symmetry_equiv_pos_as_xyz
'x, y, z'
'-x, y, -z+1/2'
'x+1/2, y+1/2, z'
'-x+1/2, y+1/2, -z+1/2'
'-x, -y, -z'
'x, -y, z-1/2'
'-x+1/2, -y+1/2, -z'
'x+1/2, -y+1/2, z-1/2'

loop_
_atom_site_label
_atom_site_type_symbol
_atom_site_fract_x
_atom_site_fract_y
_atom_site_fract_z
_atom_site_U_iso_or_equiv
_atom_site_adp_type
_atom_site_occupancy
_atom_site_symmetry_multiplicity
_atom_site_calc_flag
_atom_site_refinement_flags
_atom_site_disorder_assembly
_atom_site_disorder_group
Br1 Br 0.48576(4) 0.20918(14) 0.57974(8) 0.0549(4) Uani 1 1 d . . .
Br2 Br 0.59232(4) 0.70953(13) 0.85051(7) 0.0512(3) Uani 1 1 d . . .
C1 C 0.6774(4) 0.0687(12) 0.6794(6) 0.0413(17) Uani 1 1 d . . .
C2 C 0.7338(4) 0.0250(13) 0.8712(6) 0.049(2) Uani 1 1 d . . .
H2A H 0.7792 0.0717 0.9095 0.059 Uiso 1 1 calc R . .
H2B H 0.7255 -0.0830 0.9176 0.059 Uiso 1 1 calc R . .
C3 C 0.6868(4) 0.2093(12) 0.8524(6) 0.0410(18) Uani 1 1 d . . .
H3A H 0.6560 0.1837 0.8875 0.049 Uiso 1 1 calc R . .
H3B H 0.7105 0.3397 0.8824 0.049 Uiso 1 1 calc R . .
C4 C 0.6151(4) 0.3936(12) 0.6690(6) 0.0411(17) Uani 1 1 d . . .
H4A H 0.6079 0.3855 0.5890 0.049 Uiso 1 1 calc R . .
H4B H 0.6390 0.5230 0.7004 0.049 Uiso 1 1 calc R . .
C5 C 0.5500(3) 0.3985(10) 0.6783(6) 0.0345(15) Uani 1 1 d . . .
C6 C 0.5320(3) 0.5138(10) 0.7460(6) 0.0350(15) Uani 1 1 d . . .
N1 N 0.6538(3) 0.2146(9) 0.7298(5) 0.0367(14) Uani 1 1 d . . .
O1 O 0.7217(3) -0.0548(9) 0.7605(4) 0.0539(15) Uani 1 1 d . . .
O2 O 0.6637(3) 0.0433(10) 0.5796(5) 0.0633(17) Uani 1 1 d . . .

loop_
_atom_site_aniso_label
_atom_site_aniso_U_11
_atom_site_aniso_U_22
_atom_site_aniso_U_33
_atom_site_aniso_U_23
_atom_site_aniso_U_13
_atom_site_aniso_U_12
Br1 0.0543(6) 0.0556(6) 0.0596(6) -0.0278(4) 0.0280(5) -0.0128(4)
Br2 0.0476(6) 0.0520(6) 0.0581(6) -0.0219(4) 0.0256(4) -0.0163(4)
C1 0.034(4) 0.051(4) 0.045(4) -0.004(4) 0.022(3) 0.004(3)
C2 0.039(5) 0.067(5) 0.041(4) 0.001(4) 0.015(3) 0.009(4)
C3 0.043(5) 0.052(4) 0.036(4) -0.002(3) 0.025(3) 0.001(3)
C4 0.046(4) 0.045(4) 0.046(4) 0.005(4) 0.033(4) 0.005(3)
C5 0.042(4) 0.034(4) 0.033(3) 0.000(3) 0.021(3) -0.001(3)
C6 0.035(4) 0.035(4) 0.035(4) -0.001(3) 0.014(3) -0.007(3)
N1 0.035(3) 0.046(3) 0.031(3) -0.004(3) 0.015(3) 0.002(3)
O1 0.056(4) 0.062(4) 0.044(3) 0.002(3) 0.020(3) 0.024(3)
O2 0.078(4) 0.078(4) 0.036(3) -0.005(3) 0.025(3) 0.027(3)

loop_
_atom_type_symbol
_atom_type_description
_atom_type_scat_dispersion_real
_atom_type_scat_dispersion_imag
_atom_type_scat_source
C C 0.0033 0.0016 'International Tables Vol C Tables 4.2.6.8 and 6.1.1.4'
H H 0.0000 0.0000 'International Tables Vol C Tables 4.2.6.8 and 6.1.1.4'
N N 0.0061 0.0033 'International Tables Vol C Tables 4.2.6.8 and 6.1.1.4'
O O 0.0106 0.0060 'International Tables Vol C Tables 4.2.6.8 and 6.1.1.4'
Br Br -0.2901 2.4595 'International Tables Vol C Tables 4.2.6.8 and 6.1.1.4'

loop_
_geom_angle_atom_site_label_1
_geom_angle_atom_site_label_2
_geom_angle_atom_site_label_3
_geom_angle
_geom_angle_site_symmetry_1
_geom_angle_site_symmetry_3
_geom_angle_publ_flag
O2 C1 N1 128.5(7) . . ?
O2 C1 O1 122.1(7) . . ?
N1 C1 O1 109.4(6) . . ?
O1 C2 C3 106.0(6) . . ?
O1 C2 H2A 110.5 . . ?
C3 C2 H2A 110.5 . . ?
O1 C2 H2B 110.5 . . ?
C3 C2 H2B 110.5 . . ?
H2A C2 H2B 108.7 . . ?
N1 C3 C2 101.8(6) . . ?
N1 C3 H3A 111.4 . . ?
C2 C3 H3A 111.4 . . ?
N1 C3 H3B 111.4 . . ?
C2 C3 H3B 111.4 . . ?
H3A C3 H3B 109.3 . . ?
N1 C4 C5 110.9(6) . . ?
N1 C4 H4A 109.5 . . ?
C5 C4 H4A 109.5 . . ?
N1 C4 H4B 109.5 . . ?
C5 C4 H4B 109.5 . . ?
H4A C4 H4B 108.1 . . ?
C6 C5 C4 128.7(7) . . ?
C6 C5 Br1 116.2(5) . . ?
C4 C5 Br1 115.1(5) . . ?
C5 C6 C6 127.5(6) . 2_656 ?
C5 C6 Br2 120.5(5) . . ?
C6 C6 Br2 112.0(5) 2_656 . ?
C1 N1 C3 112.3(6) . . ?
C1 N1 C4 122.9(6) . . ?
C3 N1 C4 122.3(6) . . ?
C1 O1 C2 110.1(6) . . ?

loop_
_geom_bond_atom_site_label_1
_geom_bond_atom_site_label_2
_geom_bond_distance
_geom_bond_site_symmetry_2
_geom_bond_publ_flag
Br1 C5 1.897(7) . ?
Br2 C6 1.913(7) . ?
C1 O2 1.196(8) . ?
C1 N1 1.346(9) . ?
C1 O1 1.351(9) . ?
C2 O1 1.421(9) . ?
C2 C3 1.517(10) . ?
C2 H2A 0.9700 . ?
C2 H2B 0.9700 . ?
C3 N1 1.437(9) . ?
C3 H3A 0.9700 . ?
C3 H3B 0.9700 . ?
C4 N1 1.444(9) . ?
C4 C5 1.493(10) . ?
C4 H4A 0.9700 . ?
C4 H4B 0.9700 . ?
C5 C6 1.312(9) . ?
C6 C6 1.464(14) 2_656 ?

loop_
_geom_torsion_atom_site_label_1
_geom_torsion_atom_site_label_2
_geom_torsion_atom_site_label_3
_geom_torsion_atom_site_label_4
_geom_torsion
_geom_torsion_site_symmetry_1
_geom_torsion_site_symmetry_2
_geom_torsion_site_symmetry_3
_geom_torsion_site_symmetry_4
_geom_torsion_publ_flag
O1 C2 C3 N1 -1.3(8) . . . . ?
N1 C4 C5 C6 100.5(9) . . . . ?
N1 C4 C5 Br1 -78.7(7) . . . . ?
C4 C5 C6 C6 -179.4(7) . . . 2_656 ?
Br1 C5 C6 C6 -0.2(10) . . . 2_656 ?
C4 C5 C6 Br2 0.3(11) . . . . ?
Br1 C5 C6 Br2 179.5(3) . . . . ?
O2 C1 N1 C3 -174.1(8) . . . . ?
O1 C1 N1 C3 5.7(9) . . . . ?
O2 C1 N1 C4 -11.5(13) . . . . ?
O1 C1 N1 C4 168.3(7) . . . . ?
C2 C3 N1 C1 -2.6(8) . . . . ?
C2 C3 N1 C4 -165.3(7) . . . . ?
C5 C4 N1 C1 123.4(7) . . . . ?
C5 C4 N1 C3 -75.7(9) . . . . ?
O2 C1 O1 C2 173.4(7) . . . . ?
N1 C1 O1 C2 -6.5(9) . . . . ?
C3 C2 O1 C1 4.7(9) . . . . ?
